data_1516404
loop_
_publ_author_name
'Puntus, Lada N.'
'Lyssenko, Konstantin A.'
'Pekareva, Irina S.'
'B\"unzli, Jean-Claude G'

_publ_section_title
;
 Intermolecular interactions as actors in energy-transfer processes in
 lanthanide complexes with 2,2'-bipyridine.
;
_journal_issue 27
_journal_name_full 'The journal of physical chemistry. B'
_journal_page_first 9265
_journal_page_last 9277
_journal_paper_doi 10.1021/jp902390z
_journal_volume 113
_journal_year 2009
_chemical_formula_moiety 'C10 H18 Cl N2 O5 Eu, C10 H16 Cl2 N2 O4 Eu, 2.3(H2 O), 3(Cl)'
_chemical_formula_sum 'C20 H38.3 Cl6 Eu2 N4 O11.15'
_chemical_formula_weight 1029.87
_chemical_name_systematic
; 
 ? 
;
_space_group_IT_number 2
_symmetry_cell_setting triclinic
_symmetry_space_group_name_Hall '-P 1'
_symmetry_space_group_name_H-M 'P -1'
_atom_sites_solution_hydrogens geom
_atom_sites_solution_primary direct
_atom_sites_solution_secondary difmap
_audit_creation_method SHELXL-97
_cell_angle_alpha 86.2300(8)
_cell_angle_beta 87.6618(8)
_cell_angle_gamma 75.2674(8)
_cell_formula_units_Z 2
_cell_length_a 8.0772(4)
_cell_length_b 9.4719(4)
_cell_length_c 24.0460(11)
_cell_measurement_reflns_used 716
_cell_measurement_temperature 100(2)
_cell_measurement_theta_max 29
_cell_measurement_theta_min 3
_cell_volume 1774.79(14)
_computing_cell_refinement 'Bruker SAINT'
_computing_data_collection 'Bruker APEX II'
_computing_data_reduction 'Bruker SAINT'
_computing_molecular_graphics 'Bruker SHELXTL'
_computing_publication_material 'Bruker SHELXTL'
_computing_structure_refinement 'SHELXL-97 (Sheldrick, 1997)'
_computing_structure_solution 'SHELXS-97 (Sheldrick, 1997)'
_diffrn_ambient_temperature 100(2)
_diffrn_measured_fraction_theta_full 0.999
_diffrn_measured_fraction_theta_max 0.999
_diffrn_measurement_device_type 'Bruker APEX II CCD area detector''
_diffrn_measurement_method 'omega scans'
_diffrn_radiation_monochromator graphite
_diffrn_radiation_source 'fine-focus sealed tube'
_diffrn_radiation_type MoK\a
_diffrn_radiation_wavelength 0.71073
_diffrn_reflns_av_R_equivalents 0.0317
_diffrn_reflns_av_sigmaI/netI 0.0331
_diffrn_reflns_limit_h_max 11
_diffrn_reflns_limit_h_min -11
_diffrn_reflns_limit_k_max 12
_diffrn_reflns_limit_k_min -12
_diffrn_reflns_limit_l_max 32
_diffrn_reflns_limit_l_min -32
_diffrn_reflns_number 28850
_diffrn_reflns_theta_full 29.00
_diffrn_reflns_theta_max 29.00
_diffrn_reflns_theta_min 1.70
_exptl_absorpt_coefficient_mu 4.008
_exptl_absorpt_correction_T_max 0.501
_exptl_absorpt_correction_T_min 0.343
_exptl_absorpt_correction_type multi-scan
_exptl_absorpt_process_details SADABS
_exptl_crystal_density_diffrn 1.927
_exptl_crystal_density_method 'not measured'
_exptl_crystal_F_000 1007
_exptl_crystal_size_max 0.34
_exptl_crystal_size_mid 0.21
_exptl_crystal_size_min 0.20
_refine_diff_density_max 1.331
_refine_diff_density_min -1.389
_refine_diff_density_rms 0.119
_refine_ls_extinction_method none
_refine_ls_goodness_of_fit_ref 1.062
_refine_ls_hydrogen_treatment constr
_refine_ls_matrix_type full
_refine_ls_number_parameters 397
_refine_ls_number_reflns 9410
_refine_ls_number_restraints 0
_refine_ls_restrained_S_all 1.062
_refine_ls_R_factor_all 0.0316
_refine_ls_R_factor_gt 0.0260
_refine_ls_shift/su_max 0.001
_refine_ls_shift/su_mean 0.000
_refine_ls_structure_factor_coef Fsqd
_refine_ls_weighting_details 'calc w=1/[\s^2^(Fo^2^)+(0.0178P)^2^+2.4263P] where P=(Fo^2^+2Fc^2^)/3'
_refine_ls_weighting_scheme calc
_refine_ls_wR_factor_gt 0.0528
_refine_ls_wR_factor_ref 0.0548
_reflns_number_gt 8444
_reflns_number_total 9410
_reflns_threshold_expression I>2\s(I)
_cod_data_source_file jp902390z_si_001.cif
_cod_data_source_block 1'Eu
_cod_depositor_comments
;
The following automatic conversions were performed:

'_symmetry_cell_setting' value 'Triclinic' changed to 'triclinic'
according to
/usr/data/users/saulius/automatic-downloads/retrospective/ACS/lib/dictionaries/cif_core.dic
dictionary named 'cif_core.dic' version 2.4.2 from 2011-04-26.

Automatic conversion script
Id: cif_fix_values 2281 2013-09-26 08:29:07Z andrius 
;
_cod_original_formula_sum 'C20 H38.30 Cl6 N4 O11.15 Eu2'
_cod_database_code 1516404

loop_
_symmetry_equiv_pos_as_xyz
'x, y, z'
'-x, -y, -z'

loop_
_atom_site_label
_atom_site_type_symbol
_atom_site_fract_x
_atom_site_fract_y
_atom_site_fract_z
_atom_site_U_iso_or_equiv
_atom_site_adp_type
_atom_site_occupancy
_atom_site_symmetry_multiplicity
_atom_site_calc_flag
_atom_site_refinement_flags
Eu1 Eu 0.178449(17) 0.103419(14) 0.088731(6) 0.00901(4) Uani 1 1 d .
Cl1A Cl -0.00698(8) -0.09903(7) 0.11548(3) 0.01223(12) Uani 1 1 d .
Cl2A Cl 0.49096(8) 0.16867(8) 0.07556(3) 0.01391(13) Uani 1 1 d .
O1A O -0.1232(3) 0.2122(2) 0.07918(10) 0.0212(5) Uani 1 1 d .
H1OB H -0.1770 0.3016 0.0740 0.025 Uiso 1 1 d R
H1OA H -0.2059 0.1719 0.0851 0.025 Uiso 1 1 d R
O2A O 0.1713(3) 0.1769(2) -0.00958(9) 0.0198(5) Uani 1 1 d .
H2OB H 0.1184 0.1459 -0.0343 0.024 Uiso 1 1 d R
H2OA H 0.2008 0.2507 -0.0248 0.024 Uiso 1 1 d R
O3A O 0.1228(3) 0.3721(2) 0.08282(9) 0.0140(4) Uani 1 1 d .
H3OB H 0.2009 0.4175 0.0768 0.017 Uiso 1 1 d R
H3OA H 0.0285 0.4341 0.0755 0.017 Uiso 1 1 d R
O4A O 0.3077(3) -0.1096(2) 0.03821(9) 0.0156(4) Uani 1 1 d .
H4OB H 0.3667 -0.1170 0.0079 0.019 Uiso 1 1 d R
H4OA H 0.2882 -0.1928 0.0465 0.019 Uiso 1 1 d R
C1A C 0.3203(3) -0.0416(3) 0.22019(12) 0.0111(5) Uani 1 1 d .
C1'A C 0.1801(4) 0.0877(3) 0.23369(12) 0.0122(5) Uani 1 1 d .
N2A N 0.3620(3) -0.0574(3) 0.16548(10) 0.0125(5) Uani 1 1 d .
N2A' N 0.1027(3) 0.1731(3) 0.18965(10) 0.0134(5) Uani 1 1 d .
C3'A C -0.0209(4) 0.2933(3) 0.20059(13) 0.0170(6) Uani 1 1 d .
H3'A H -0.0758 0.3530 0.1700 0.020 Uiso 1 1 calc R
C3A C 0.4962(4) -0.1672(3) 0.15216(13) 0.0165(6) Uani 1 1 d .
H3AA H 0.5289 -0.1769 0.1139 0.020 Uiso 1 1 calc R
C4A C 0.5898(4) -0.2674(3) 0.19106(13) 0.0186(6) Uani 1 1 d .
H4AA H 0.6839 -0.3435 0.1796 0.022 Uiso 1 1 calc R
C4A' C -0.0730(4) 0.3353(3) 0.25386(13) 0.0185(6) Uani 1 1 d .
H4AB H -0.1609 0.4216 0.2596 0.022 Uiso 1 1 calc R
C5A C 0.5434(4) -0.2542(3) 0.24678(14) 0.0202(6) Uani 1 1 d .
H5AA H 0.6034 -0.3221 0.2744 0.024 Uiso 1 1 calc R
C5A' C 0.0061(4) 0.2487(4) 0.29854(13) 0.0202(7) Uani 1 1 d .
H5AB H -0.0266 0.2743 0.3357 0.024 Uiso 1 1 calc R
C6'A C 0.1341(4) 0.1234(4) 0.28830(13) 0.0185(6) Uani 1 1 d .
H6'A H 0.1899 0.0625 0.3185 0.022 Uiso 1 1 calc R
C6A C 0.4069(4) -0.1394(3) 0.26153(13) 0.0168(6) Uani 1 1 d .
H6AB H 0.3729 -0.1277 0.2996 0.020 Uiso 1 1 calc R
Cl3A Cl -0.26830(9) 0.54112(7) 0.06441(3) 0.01572(14) Uani 1 1 d .
Cl1B Cl 0.66505(8) 0.49270(7) 0.37079(3) 0.01298(13) Uani 1 1 d .
Cl3B Cl 0.50584(9) -0.13537(7) 0.43212(3) 0.01562(14) Uani 1 1 d .
Cl2B Cl 0.94514(9) 0.25854(8) 0.48918(3) 0.01543(13) Uani 1 1 d .
O1B O 0.6060(3) 0.2165(2) 0.44613(8) 0.0143(4) Uani 1 1 d .
H1OD H 0.6994 0.2384 0.4525 0.017 Uiso 1 1 d R
H1OC H 0.5785 0.1714 0.4754 0.017 Uiso 1 1 d R
C1B C 0.3741(4) 0.4033(3) 0.25052(12) 0.0124(5) Uani 1 1 d .
C1B' C 0.5067(3) 0.2647(3) 0.26316(12) 0.0108(5) Uani 1 1 d .
Eu2 Eu 0.387017(17) 0.392374(14) 0.394703(6) 0.00906(4) Uani 1 1 d .
O2B O 0.0790(2) 0.4639(2) 0.40041(8) 0.0139(4) Uani 1 1 d .
H2OD H 0.0130 0.5493 0.3956 0.017 Uiso 1 1 d R
H2OC H 0.0347 0.4172 0.4258 0.017 Uiso 1 1 d R
N2'B N 0.5321(3) 0.2227(2) 0.31760(10) 0.0107(5) Uani 1 1 d .
N2B N 0.2980(3) 0.4773(3) 0.29504(10) 0.0119(5) Uani 1 1 d .
O3B O 0.2816(3) 0.1770(2) 0.41618(9) 0.0147(4) Uani 1 1 d .
H3OC H 0.3498 0.0935 0.4230 0.018 Uiso 1 1 d R
H3OD H 0.1983 0.1857 0.4396 0.018 Uiso 1 1 d R
C3B' C 0.6504(4) 0.0972(3) 0.32980(13) 0.0148(6) Uani 1 1 d .
H3BA H 0.6697 0.0664 0.3679 0.018 Uiso 1 1 calc R
C3B C 0.1762(4) 0.6013(3) 0.28522(12) 0.0146(6) Uani 1 1 d .
H3BB H 0.1222 0.6533 0.3163 0.017 Uiso 1 1 calc R
O4B O 0.2921(2) 0.6543(2) 0.40360(8) 0.0136(4) Uani 1 1 d .
H4OC H 0.2211 0.6858 0.4299 0.016 Uiso 1 1 d R
H4OD H 0.3660 0.7018 0.4092 0.016 Uiso 1 1 d R
C4B C 0.1249(4) 0.6576(3) 0.23236(12) 0.0166(6) Uani 1 1 d .
H4BA H 0.0376 0.7457 0.2273 0.020 Uiso 1 1 calc R
C4B' C 0.7463(4) 0.0101(3) 0.28930(13) 0.0158(6) Uani 1 1 d .
H4BB H 0.8282 -0.0781 0.2997 0.019 Uiso 1 1 calc R
O5B O 0.3249(3) 0.4260(2) 0.49313(9) 0.0176(4) Uani 1 1 d .
H5OD H 0.2638 0.4972 0.5106 0.021 Uiso 1 1 d R
H5OC H 0.3672 0.3642 0.5194 0.021 Uiso 1 1 d R
C5B C 0.2044(4) 0.5822(3) 0.18695(12) 0.0176(6) Uani 1 1 d .
H5BA H 0.1731 0.6183 0.1500 0.021 Uiso 1 1 calc R
C5B' C 0.7201(4) 0.0544(3) 0.23432(13) 0.0162(6) Uani 1 1 d .
H5BB H 0.7849 -0.0019 0.2059 0.019 Uiso 1 1 calc R
C6B' C 0.5978(4) 0.1827(3) 0.22064(12) 0.0149(6) Uani 1 1 d .
H6BA H 0.5763 0.2144 0.1827 0.018 Uiso 1 1 calc R
C6B C 0.3297(4) 0.4536(3) 0.19623(12) 0.0163(6) Uani 1 1 d .
H6BB H 0.3851 0.4002 0.1657 0.020 Uiso 1 1 calc R
O1W O 0.3227(3) -0.4198(2) 0.05181(9) 0.0176(4) Uani 1 1 d .
H1WB H 0.3169 -0.4413 0.0181 0.021 Uiso 1 1 d R
H1WA H 0.4301 -0.4438 0.0574 0.021 Uiso 1 1 d R
O2W O -0.1091(3) 0.7447(2) 0.38849(10) 0.0239(5) Uani 1 1 d .
H2WA H -0.0795 0.7715 0.4190 0.029 Uiso 1 1 d R
H2WB H -0.2154 0.7481 0.3923 0.029 Uiso 1 1 d R
O3W O -0.002(2) 0.9692(18) 0.4132(7) 0.031(4) Uani 0.15 1 d P

loop_
_atom_site_aniso_label
_atom_site_aniso_U_11
_atom_site_aniso_U_22
_atom_site_aniso_U_33
_atom_site_aniso_U_23
_atom_site_aniso_U_13
_atom_site_aniso_U_12
Eu1 0.00878(7) 0.00973(7) 0.00806(7) -0.00086(5) -0.00023(5) -0.00141(5)
Cl1A 0.0135(3) 0.0121(3) 0.0112(3) 0.0002(2) -0.0002(2) -0.0036(2)
Cl2A 0.0108(3) 0.0201(3) 0.0115(3) -0.0027(3) 0.0014(2) -0.0049(3)
O1A 0.0106(10) 0.0111(10) 0.0416(15) 0.0029(10) -0.0046(9) -0.0027(8)
O2A 0.0347(13) 0.0176(11) 0.0112(10) 0.0037(8) -0.0071(9) -0.0140(10)
O3A 0.0112(9) 0.0113(9) 0.0191(11) 0.0008(8) -0.0010(8) -0.0024(8)
O4A 0.0201(11) 0.0122(9) 0.0140(10) -0.0039(8) 0.0083(8) -0.0039(8)
C1A 0.0111(13) 0.0133(13) 0.0102(13) 0.0000(10) -0.0019(10) -0.0053(10)
C1'A 0.0148(13) 0.0149(13) 0.0096(13) -0.0031(11) -0.0004(10) -0.0081(11)
N2A 0.0127(11) 0.0134(11) 0.0109(12) 0.0003(9) -0.0011(9) -0.0025(9)
N2A' 0.0161(12) 0.0124(11) 0.0117(12) -0.0022(9) 0.0013(9) -0.0035(9)
C3'A 0.0170(14) 0.0159(14) 0.0184(15) -0.0025(12) 0.0052(12) -0.0050(11)
C3A 0.0165(14) 0.0185(14) 0.0119(14) -0.0020(11) -0.0002(11) 0.0006(11)
C4A 0.0174(15) 0.0153(14) 0.0197(16) -0.0016(12) -0.0023(12) 0.0026(11)
C4A' 0.0184(15) 0.0176(14) 0.0205(16) -0.0076(12) 0.0061(12) -0.0059(12)
C5A 0.0202(16) 0.0184(15) 0.0217(16) 0.0050(12) -0.0077(13) -0.0048(12)
C5A' 0.0193(15) 0.0285(17) 0.0163(15) -0.0112(13) 0.0071(12) -0.0112(13)
C6'A 0.0168(15) 0.0277(16) 0.0129(14) -0.0051(12) -0.0009(11) -0.0079(13)
C6A 0.0207(15) 0.0190(14) 0.0108(14) 0.0021(11) -0.0016(11) -0.0058(12)
Cl3A 0.0150(3) 0.0119(3) 0.0191(4) -0.0013(3) -0.0013(3) -0.0011(2)
Cl1B 0.0111(3) 0.0148(3) 0.0129(3) -0.0018(2) 0.0017(2) -0.0028(2)
Cl3B 0.0156(3) 0.0109(3) 0.0188(3) -0.0002(3) 0.0035(3) -0.0011(2)
Cl2B 0.0121(3) 0.0189(3) 0.0138(3) -0.0006(3) 0.0022(2) -0.0018(3)
O1B 0.0121(10) 0.0160(10) 0.0134(10) 0.0030(8) -0.0007(8) -0.0019(8)
C1B 0.0122(13) 0.0139(13) 0.0117(13) -0.0004(11) -0.0003(10) -0.0045(11)
C1B' 0.0098(12) 0.0134(13) 0.0098(13) -0.0019(10) 0.0002(10) -0.0035(10)
Eu2 0.00888(7) 0.00963(7) 0.00760(7) -0.00064(5) 0.00070(5) -0.00049(5)
O2B 0.0118(10) 0.0125(9) 0.0150(10) 0.0028(8) 0.0016(8) -0.0001(8)
N2'B 0.0098(11) 0.0113(11) 0.0112(11) -0.0014(9) 0.0017(9) -0.0030(9)
N2B 0.0120(11) 0.0131(11) 0.0102(11) 0.0002(9) 0.0009(9) -0.0027(9)
O3B 0.0127(10) 0.0121(9) 0.0177(11) -0.0006(8) 0.0046(8) -0.0011(8)
C3B' 0.0156(14) 0.0136(13) 0.0147(14) -0.0004(11) 0.0011(11) -0.0031(11)
C3B 0.0166(14) 0.0143(13) 0.0113(14) -0.0009(11) -0.0005(11) -0.0012(11)
O4B 0.0100(9) 0.0138(10) 0.0164(10) -0.0030(8) 0.0032(8) -0.0017(8)
C4B 0.0190(15) 0.0152(14) 0.0136(14) 0.0010(11) -0.0019(11) -0.0010(11)
C4B' 0.0153(14) 0.0124(13) 0.0196(15) -0.0032(11) 0.0041(11) -0.0035(11)
O5B 0.0227(11) 0.0156(10) 0.0100(10) -0.0006(8) -0.0001(8) 0.0034(9)
C5B 0.0273(16) 0.0165(14) 0.0084(14) 0.0022(11) -0.0037(12) -0.0043(12)
C5B' 0.0159(14) 0.0147(14) 0.0183(15) -0.0060(12) 0.0051(11) -0.0042(11)
C6B' 0.0152(14) 0.0193(14) 0.0111(14) -0.0041(11) 0.0015(11) -0.0054(11)
C6B 0.0209(15) 0.0169(14) 0.0113(14) -0.0030(11) 0.0020(11) -0.0053(12)
O1W 0.0142(10) 0.0220(11) 0.0153(11) -0.0026(9) 0.0016(8) -0.0023(8)
O2W 0.0126(10) 0.0246(12) 0.0308(13) 0.0030(10) 0.0006(9) 0.0007(9)
O3W 0.045(11) 0.024(8) 0.024(9) 0.002(7) -0.005(8) -0.012(8)

loop_
_atom_type_symbol
_atom_type_description
_atom_type_scat_dispersion_real
_atom_type_scat_dispersion_imag
_atom_type_scat_source
C C 0.0033 0.0016 'International Tables Vol C Tables 4.2.6.8 and 6.1.1.4'
H H 0.0000 0.0000 'International Tables Vol C Tables 4.2.6.8 and 6.1.1.4'
N N 0.0061 0.0033 'International Tables Vol C Tables 4.2.6.8 and 6.1.1.4'
Cl Cl 0.1484 0.1585 'International Tables Vol C Tables 4.2.6.8 and 6.1.1.4'
Eu Eu -0.1578 3.6682 'International Tables Vol C Tables 4.2.6.8 and 6.1.1.4'
O O 0.0106 0.0060 'International Tables Vol C Tables 4.2.6.8 and 6.1.1.4'

loop_
_geom_angle_atom_site_label_1
_geom_angle_atom_site_label_2
_geom_angle_atom_site_label_3
_geom_angle
O4A Eu1 O1A 118.50(7)
O4A Eu1 O2A 72.16(7)
O1A Eu1 O2A 79.91(8)
O4A Eu1 O3A 142.35(7)
O1A Eu1 O3A 70.04(7)
O2A Eu1 O3A 73.85(7)
O4A Eu1 N2A' 139.19(7)
O1A Eu1 N2A' 81.03(8)
O2A Eu1 N2A' 148.62(8)
O3A Eu1 N2A' 76.30(7)
O4A Eu1 N2A 79.80(7)
O1A Eu1 N2A 134.26(8)
O2A Eu1 N2A 144.18(8)
O3A Eu1 N2A 122.29(7)
N2A' Eu1 N2A 63.10(8)
O4A Eu1 Cl1A 72.82(5)
O1A Eu1 Cl1A 69.23(5)
O2A Eu1 Cl1A 112.42(5)
O3A Eu1 Cl1A 136.66(5)
N2A' Eu1 Cl1A 83.36(6)
N2A Eu1 Cl1A 78.81(5)
O4A Eu1 Cl2A 85.69(5)
O1A Eu1 Cl2A 141.63(5)
O2A Eu1 Cl2A 80.32(6)
O3A Eu1 Cl2A 73.01(5)
N2A' Eu1 Cl2A 100.08(6)
N2A Eu1 Cl2A 75.68(5)
Cl1A Eu1 Cl2A 149.12(2)
Eu1 O1A H1OB 130.0
Eu1 O1A H1OA 128.3
H1OB O1A H1OA 101.2
Eu1 O2A H2OB 126.1
Eu1 O2A H2OA 126.5
H2OB O2A H2OA 106.2
Eu1 O3A H3OB 123.5
Eu1 O3A H3OA 127.3
H3OB O3A H3OA 106.2
Eu1 O4A H4OB 129.8
Eu1 O4A H4OA 122.8
H4OB O4A H4OA 107.0
N2A C1A C6A 121.8(3)
N2A C1A C1'A 116.2(2)
C6A C1A C1'A 122.0(3)
N2A' C1'A C6'A 121.4(3)
N2A' C1'A C1A 116.5(2)
C6'A C1'A C1A 122.1(3)
C3A N2A C1A 117.6(3)
C3A N2A Eu1 120.56(19)
C1A N2A Eu1 121.66(18)
C3'A N2A' C1'A 117.8(3)
C3'A N2A' Eu1 120.4(2)
C1'A N2A' Eu1 121.74(18)
N2A' C3'A C4A' 123.8(3)
N2A' C3'A H3'A 118.1
C4A' C3'A H3'A 118.1
N2A C3A C4A 123.7(3)
N2A C3A H3AA 118.1
C4A C3A H3AA 118.1
C5A C4A C3A 118.6(3)
C5A C4A H4AA 120.7
C3A C4A H4AA 120.7
C5A' C4A' C3'A 118.3(3)
C5A' C4A' H4AB 120.8
C3'A C4A' H4AB 120.8
C4A C5A C6A 118.6(3)
C4A C5A H5AA 120.7
C6A C5A H5AA 120.7
C4A' C5A' C6'A 118.9(3)
C4A' C5A' H5AB 120.5
C6'A C5A' H5AB 120.5
C5A' C6'A C1'A 119.7(3)
C5A' C6'A H6'A 120.1
C1'A C6'A H6'A 120.1
C5A C6A C1A 119.6(3)
C5A C6A H6AB 120.2
C1A C6A H6AB 120.2
Eu2 O1B H1OD 119.0
Eu2 O1B H1OC 119.7
H1OD O1B H1OC 107.3
N2B C1B C6B 121.7(3)
N2B C1B C1B' 116.3(2)
C6B C1B C1B' 122.0(3)
N2'B C1B' C6B' 122.2(3)
N2'B C1B' C1B 116.6(2)
C6B' C1B' C1B 121.2(3)
O2B Eu2 O1B 134.48(7)
O2B Eu2 O3B 70.98(7)
O1B Eu2 O3B 72.64(7)
O2B Eu2 O5B 76.47(7)
O1B Eu2 O5B 72.34(7)
O3B Eu2 O5B 82.24(7)
O2B Eu2 O4B 70.78(7)
O1B Eu2 O4B 128.26(7)
O3B Eu2 O4B 138.63(7)
O5B Eu2 O4B 74.06(7)
O2B Eu2 N2B 75.74(7)
O1B Eu2 N2B 141.02(7)
O3B Eu2 N2B 105.52(7)
O5B Eu2 N2B 146.63(7)
O4B Eu2 N2B 79.62(7)
O2B Eu2 N2'B 118.29(7)
O1B Eu2 N2'B 78.56(7)
O3B Eu2 N2'B 77.55(7)
O5B Eu2 N2'B 148.42(7)
O4B Eu2 N2'B 135.86(7)
N2B Eu2 N2'B 63.48(7)
O2B Eu2 Cl1B 143.44(5)
O1B Eu2 Cl1B 77.82(5)
O3B Eu2 Cl1B 145.40(5)
O5B Eu2 Cl1B 105.72(5)
O4B Eu2 Cl1B 74.82(5)
N2B Eu2 Cl1B 86.39(5)
N2'B Eu2 Cl1B 79.30(5)
Eu2 O2B H2OD 128.2
Eu2 O2B H2OC 114.6
H2OD O2B H2OC 108.2
C3B' N2'B C1B' 117.4(2)
C3B' N2'B Eu2 121.17(19)
C1B' N2'B Eu2 120.95(17)
C3B N2B C1B 117.9(2)
C3B N2B Eu2 119.98(18)
C1B N2B Eu2 122.09(19)
Eu2 O3B H3OC 121.3
Eu2 O3B H3OD 116.5
H3OC O3B H3OD 107.4
N2'B C3B' C4B' 123.3(3)
N2'B C3B' H3BA 118.3
C4B' C3B' H3BA 118.3
N2B C3B C4B 123.6(3)
N2B C3B H3BB 118.2
C4B C3B H3BB 118.2
Eu2 O4B H4OC 118.2
Eu2 O4B H4OD 119.1
H4OC O4B H4OD 98.7
C3B C4B C5B 118.3(3)
C3B C4B H4BA 120.9
C5B C4B H4BA 120.9
C5B' C4B' C3B' 118.6(3)
C5B' C4B' H4BB 120.7
C3B' C4B' H4BB 120.7
Eu2 O5B H5OD 132.2
Eu2 O5B H5OC 125.0
H5OD O5B H5OC 102.8
C6B C5B C4B 119.0(3)
C6B C5B H5BA 120.5
C4B C5B H5BA 120.5
C4B' C5B' C6B' 119.1(3)
C4B' C5B' H5BB 120.4
C6B' C5B' H5BB 120.4
C5B' C6B' C1B' 119.3(3)
C5B' C6B' H6BA 120.4
C1B' C6B' H6BA 120.4
C5B C6B C1B 119.5(3)
C5B C6B H6BB 120.2
C1B C6B H6BB 120.2
H1WB O1W H1WA 103.0
H2WA O2W H2WB 106.4

loop_
_geom_bond_atom_site_label_1
_geom_bond_atom_site_label_2
_geom_bond_distance
Eu1 O4A 2.4051(19)
Eu1 O1A 2.406(2)
Eu1 O2A 2.419(2)
Eu1 O3A 2.4650(19)
Eu1 N2A' 2.566(2)
Eu1 N2A 2.575(2)
Eu1 Cl1A 2.7485(7)
Eu1 Cl2A 2.7489(7)
O1A H1OB 0.8515
O1A H1OA 0.8520
O2A H2OB 0.8547
O2A H2OA 0.8508
O3A H3OB 0.8520
O3A H3OA 0.8524
O4A H4OB 0.8518
O4A H4OA 0.8512
C1A N2A 1.353(4)
C1A C6A 1.393(4)
C1A C1'A 1.485(4)
C1'A N2A' 1.361(4)
C1'A C6'A 1.390(4)
N2A C3A 1.342(4)
N2A' C3'A 1.342(4)
C3'A C4A' 1.384(4)
C3'A H3'A 0.9500
C3A C4A 1.387(4)
C3A H3AA 0.9500
C4A C5A 1.382(4)
C4A H4AA 0.9500
C4A' C5A' 1.382(5)
C4A' H4AB 0.9500
C5A C6A 1.390(4)
C5A H5AA 0.9500
C5A' C6'A 1.390(4)
C5A' H5AB 0.9500
C6'A H6'A 0.9500
C6A H6AB 0.9500
Cl1B Eu2 2.6805(7)
O1B Eu2 2.417(2)
O1B H1OD 0.8534
O1B H1OC 0.8508
C1B N2B 1.357(4)
C1B C6B 1.389(4)
C1B C1B' 1.490(4)
C1B' N2'B 1.351(4)
C1B' C6B' 1.393(4)
Eu2 O2B 2.407(2)
Eu2 O3B 2.421(2)
Eu2 O5B 2.424(2)
Eu2 O4B 2.4245(19)
Eu2 N2B 2.550(2)
Eu2 N2'B 2.579(2)
O2B H2OD 0.8517
O2B H2OC 0.8507
N2'B C3B' 1.346(4)
N2B C3B 1.341(4)
O3B H3OC 0.8517
O3B H3OD 0.8515
C3B' C4B' 1.396(4)
C3B' H3BA 0.9500
C3B C4B 1.383(4)
C3B H3BB 0.9500
O4B H4OC 0.8520
O4B H4OD 0.8532
C4B C5B 1.388(4)
C4B H4BA 0.9500
C4B' C5B' 1.369(4)
C4B' H4BB 0.9500
O5B H5OD 0.8524
O5B H5OC 0.8520
C5B C6B 1.383(4)
C5B H5BA 0.9500
C5B' C6B' 1.387(4)
C5B' H5BB 0.9500
C6B' H6BA 0.9500
C6B H6BB 0.9500
O1W H1WB 0.8540
O1W H1WA 0.8531
O2W H2WA 0.8544
O2W H2WB 0.8526

loop_
_geom_hbond_atom_site_label_D
_geom_hbond_atom_site_label_H
_geom_hbond_atom_site_label_A
_geom_hbond_distance_DH
_geom_hbond_distance_HA
_geom_hbond_distance_DA
_geom_hbond_angle_DHA
_geom_hbond_site_symmetry_A
O1A H1OB Cl3A 0.85 2.20 3.039(2) 169 1_555
O1A H1OA Cl2A 0.85 2.48 3.251(3) 151 1_455
O2A H2OB Cl1A 0.85 2.30 3.132(2) 166 2_555
O2A H2OA Cl3A 0.85 2.31 3.163(2) 177 2_565
O3A H3OB O1W 0.85 2.07 2.894(3) 161 1_565
O3A H3OA Cl3A 0.85 2.37 3.192(2) 162 1_555
O4A H4OB Cl2A 0.85 2.29 3.133(2) 171 2_655
O4A H4OA O1W 0.85 2.09 2.907(3) 160 1_555
O1B H1OD Cl2B 0.85 2.26 3.094(3) 165 1_555
O1B H1OC Cl3B 0.85 2.33 3.134(2) 158 2_656
O2B H2OD O2W 0.85 1.86 2.710(3) 173 1_555
O2B H2OC Cl2B 0.85 2.29 3.138(2) 171 1_455
O3B H3OC Cl3B 0.85 2.22 3.060(2) 172 1_555
O3B H3OD Cl2B 0.85 2.30 3.128(2) 166 1_455
O4B H4OC Cl2B 0.85 2.33 3.174(2) 171 2_666
O4B H4OD Cl3B 0.85 2.24 3.0733(19) 166 1_565
O5B H5OD Cl2B 0.85 2.49 3.262(2) 151 2_666
O5B H5OC Cl3B 0.85 2.40 3.212(2) 160 2_656
O1W H1WB Cl3A 0.85 2.34 3.179(2) 166 2_555
O1W H1WA Cl3A 0.85 2.42 3.254(3) 167 1_645
O2W H2WA Cl2B 0.85 2.47 3.270(3) 157 2_666
O2W H2WB Cl3B 0.85 2.43 3.187(3) 148 1_465
